data_7220723
loop_
_publ_author_name
'Wang, Xue'
'Zhao, Keqing'
'Elsegood, Mark Robert James'
'Prior, Timothy J.'
'Liu, Xiaoming'
'Li, Wu'
'Sanz, Sergio'
'Brechin, Euan K.'
'Redshaw, Carl'

_publ_section_title
;
 Mono-and Tetra-nuclear copper complexes bearing bis(imino)phenoxide
 derived ligands: catalytic evaluation for benzene oxidation and ROP of
 epsilon-caprolactone
;
_journal_name_full 'RSC Adv.'
_journal_paper_doi 10.1039/C5RA08696E
_journal_year 2015
_chemical_formula_moiety 'C72 H88 Cl2 Cu4 N4 O11'
_chemical_formula_sum 'C72 H88 Cl2 Cu4 N4 O11'
_chemical_formula_weight 1510.52
_space_group_crystal_system monoclinic
_space_group_IT_number 15
_space_group_name_Hall '-C 2yc'
_space_group_name_H-M_alt 'C 1 2/c 1'
_symmetry_space_group_name_Hall '-C 2yc'
_symmetry_space_group_name_H-M 'C 1 2/c 1'
_atom_sites_solution_hydrogens geom
_audit_creation_method SHELXL-2014/6
_audit_update_record
;
2014-12-21 deposited with the CCDC.
2015-06-05 downloaded from the CCDC.
;
_cell_angle_alpha 90
_cell_angle_beta 120.445(11)
_cell_angle_gamma 90
_cell_formula_units_Z 8
_cell_length_a 28.827(2)
_cell_length_b 28.771(3)
_cell_length_c 22.942(2)
_cell_measurement_reflns_used 5089
_cell_measurement_temperature 293(2)
_cell_measurement_theta_max 28.9956
_cell_measurement_theta_min 3.0026
_cell_volume 16404(3)
_computing_cell_refinement
;
CrysAlisPro, Agilent Technologies,
Version 1.171.35.21 (release 20-01-2012 CrysAlis171 .NET)
(compiled Jan 23 2012,18:06:46)
;
_computing_data_collection
;
CrysAlisPro, Agilent Technologies,
Version 1.171.35.21 (release 20-01-2012 CrysAlis171 .NET)
(compiled Jan 23 2012,18:06:46)
;
_computing_data_reduction
;
CrysAlisPro, Agilent Technologies,
Version 1.171.35.21 (release 20-01-2012 CrysAlis171 .NET)
(compiled Jan 23 2012,18:06:46)
;
_computing_structure_refinement 'SHELXL-2014/6 (Sheldrick, 2014)'
_computing_structure_solution 'SHELXT (Sheldrick, unpublished)'
_diffrn_ambient_temperature 293(2)
_diffrn_detector_area_resol_mean 16.0874
_diffrn_measured_fraction_theta_full 0.995
_diffrn_measured_fraction_theta_max 0.994
_diffrn_measurement_device_type 'Xcalibur, Eos'
_diffrn_measurement_method \w-scans
_diffrn_radiation_type MoK\a
_diffrn_radiation_wavelength 0.71073
_diffrn_reflns_av_R_equivalents 0.0497
_diffrn_reflns_av_unetI/netI 0.0824
_diffrn_reflns_laue_measured_fraction_full 0.995
_diffrn_reflns_laue_measured_fraction_max 0.994
_diffrn_reflns_limit_h_max 34
_diffrn_reflns_limit_h_min -35
_diffrn_reflns_limit_k_max 31
_diffrn_reflns_limit_k_min -34
_diffrn_reflns_limit_l_max 24
_diffrn_reflns_limit_l_min -27
_diffrn_reflns_number 35204
_diffrn_reflns_point_group_measured_fraction_full 0.995
_diffrn_reflns_point_group_measured_fraction_max 0.994
_diffrn_reflns_theta_full 25.242
_diffrn_reflns_theta_max 25.601
_diffrn_reflns_theta_min 3.009
_diffrn_source 'Enhance (Mo) X-ray Source'
_exptl_absorpt_coefficient_mu 1.141
_exptl_absorpt_correction_T_max 1.000
_exptl_absorpt_correction_T_min 0.4035
_exptl_absorpt_correction_type multi-scan
_exptl_absorpt_process_details
;
CrysAlisPro, Agilent Technologies,
Version 1.171.35.21 (release 20-01-2012 CrysAlis171 .NET)
(compiled Jan 23 2012,18:06:46)
Empirical absorption correction using spherical harmonics,
 implemented in SCALE3 ABSPACK scaling algorithm.
;
_exptl_crystal_colour green
_exptl_crystal_density_diffrn 1.223
_exptl_crystal_description block
_exptl_crystal_F_000 6288
_exptl_crystal_size_max 0.20
_exptl_crystal_size_mid 0.15
_exptl_crystal_size_min 0.15
_refine_diff_density_max 0.681
_refine_diff_density_min -0.580
_refine_diff_density_rms 0.079
_refine_ls_extinction_method none
_refine_ls_goodness_of_fit_ref 1.038
_refine_ls_hydrogen_treatment constr
_refine_ls_matrix_type full
_refine_ls_number_parameters 838
_refine_ls_number_reflns 15360
_refine_ls_number_restraints 0
_refine_ls_restrained_S_all 1.038
_refine_ls_R_factor_all 0.1204
_refine_ls_R_factor_gt 0.0643
_refine_ls_shift/su_max 0.002
_refine_ls_shift/su_mean 0.000
_refine_ls_structure_factor_coef Fsqd
_refine_ls_weighting_details 'w=1/[\s^2^(Fo^2^)+(0.0785P)^2^+29.2058P] where P=(Fo^2^+2Fc^2^)/3'
_refine_ls_weighting_scheme calc
_refine_ls_wR_factor_gt 0.1577
_refine_ls_wR_factor_ref 0.1951
_reflns_Friedel_coverage 0.000
_reflns_number_gt 9085
_reflns_number_total 15360
_reflns_threshold_expression 'I > 2\s(I)'
_cod_data_source_file c5ra08696e2.cif
_cod_data_source_block 3-2-2
_cod_original_cell_volume 16405(3)
_cod_database_code 7220723
_shelx_space_group_comment
;
The symmetry employed for this shelxl refinement is uniquely defined
by the following loop, which should always be used as a source of
symmetry information in preference to the above space-group names.
They are only intended as comments.
;
_shelxl_version_number 2014/6

loop_
_space_group_symop_operation_xyz
'x, y, z'
'-x, y, -z+1/2'
'x+1/2, y+1/2, z'
'-x+1/2, y+1/2, -z+1/2'
'-x, -y, -z'
'x, -y, z-1/2'
'-x+1/2, -y+1/2, -z'
'x+1/2, -y+1/2, z-1/2'

loop_
_atom_site_label
_atom_site_type_symbol
_atom_site_fract_x
_atom_site_fract_y
_atom_site_fract_z
_atom_site_U_iso_or_equiv
_atom_site_adp_type
_atom_site_occupancy
_atom_site_site_symmetry_order
_atom_site_calc_flag
_atom_site_refinement_flags_posn
_atom_site_refinement_flags_adp
Cu2 Cu 0.71938(2) 0.29548(2) 0.19321(3) 0.04477(19) Uani 1 1 d . .
Cu4 Cu 0.82763(2) 0.33906(2) 0.31306(3) 0.04413(19) Uani 1 1 d . .
Cu1 Cu 0.73516(3) 0.39893(2) 0.19541(3) 0.04598(19) Uani 1 1 d . .
Cu3 Cu 0.72625(2) 0.35386(3) 0.31767(3) 0.0464(2) Uani 1 1 d . .
Cl2 Cl 0.93548(9) 0.35575(12) 0.67577(9) 0.1553(14) Uani 1 1 d . .
O3 O 0.80466(13) 0.34364(14) 0.38167(16) 0.0528(10) Uani 1 1 d . .
C61 C 0.7379(4) 0.4941(4) 0.4345(4) 0.136(4) Uani 1 1 d . .
H61A H 0.7636 0.5132 0.4309 0.204 Uiso 1 1 calc R U
H61B H 0.7181 0.5128 0.4491 0.204 Uiso 1 1 calc R U
H61C H 0.7564 0.4699 0.4669 0.204 Uiso 1 1 calc R U
O2 O 0.70311(15) 0.34740(13) 0.12858(16) 0.0542(10) Uani 1 1 d . .
O1 O 0.75116(12) 0.34693(12) 0.25463(15) 0.0392(8) Uani 1 1 d . .
O10 O 0.84589(14) 0.33264(15) 0.24410(18) 0.0576(11) Uani 1 1 d . .
O6 O 0.73125(17) 0.24681(15) 0.25636(19) 0.0661(11) Uani 1 1 d . .
O5 O 0.65306(14) 0.37075(18) 0.2549(2) 0.0714(13) Uani 1 1 d . .
C66 C 0.5720(2) 0.4080(3) 0.1800(4) 0.105(3) Uani 1 1 d . .
H66A H 0.5607 0.3916 0.2070 0.157 Uiso 1 1 calc R U
H66B H 0.5683 0.4409 0.1839 0.157 Uiso 1 1 calc R U
H66C H 0.5501 0.3988 0.1336 0.157 Uiso 1 1 calc R U
C68 C 0.7200(3) 0.1995(3) 0.3316(4) 0.095(3) Uani 1 1 d . .
H68A H 0.7300 0.1762 0.3100 0.143 Uiso 1 1 calc R U
H68B H 0.7448 0.1989 0.3795 0.143 Uiso 1 1 calc R U
H68C H 0.6843 0.1932 0.3229 0.143 Uiso 1 1 calc R U
O9 O 0.84928(17) 0.41600(18) 0.3324(2) 0.0770(13) Uani 1 1 d . .
O7 O 0.7094(2) 0.28119(18) 0.3255(3) 0.0844(14) Uani 1 1 d . .
O11 O 0.78852(18) 0.27722(15) 0.1808(2) 0.0719(12) Uani 1 1 d . .
O4 O 0.65250(18) 0.41463(19) 0.1758(2) 0.0867(15) Uani 1 1 d . .
C69 C 0.8161(3) 0.4481(2) 0.3109(3) 0.0588(16) Uani 1 1 d . .
N3 N 0.71827(17) 0.37573(19) 0.3956(2) 0.0556(13) Uani 1 1 d . .
C63 C 0.5903(5) 0.2827(5) 0.3704(6) 0.199(7) Uani 1 1 d . .
H63A H 0.6011 0.2509 0.3816 0.299 Uiso 1 1 calc R U
H63B H 0.5683 0.2916 0.3890 0.299 Uiso 1 1 calc R U
H63C H 0.5701 0.2862 0.3222 0.299 Uiso 1 1 calc R U
N2 N 0.66478(17) 0.25627(16) 0.1168(2) 0.0489(11) Uani 1 1 d . .
C52 C 0.9761(2) 0.3107(3) 0.3689(3) 0.074(2) Uani 1 1 d . .
N1 N 0.73324(17) 0.44043(16) 0.1235(2) 0.0491(11) Uani 1 1 d . .
C19 C 0.6432(4) 0.1317(3) 0.1388(4) 0.101(3) Uani 1 1 d . .
H19 H 0.6561 0.1025 0.1366 0.121 Uiso 1 1 calc R U
C23 C 0.7493(4) 0.1260(3) 0.1498(5) 0.151(5) Uani 1 1 d . .
H23A H 0.7773 0.1258 0.1388 0.227 Uiso 1 1 calc R U
H23B H 0.7650 0.1290 0.1978 0.227 Uiso 1 1 calc R U
H23C H 0.7294 0.0975 0.1350 0.227 Uiso 1 1 calc R U
C14 C 0.6441(2) 0.2671(2) 0.0546(3) 0.0567(15) Uani 1 1 d . .
H14 H 0.6194 0.2460 0.0239 0.068 Uiso 1 1 calc R U
C18 C 0.6031(4) 0.1352(4) 0.1529(4) 0.113(4) Uani 1 1 d . .
H18 H 0.5886 0.1082 0.1595 0.136 Uiso 1 1 calc R U
C36 C 0.5725(5) 0.4280(7) 0.3638(8) 0.182(9) Uani 1 1 d . .
H36 H 0.5397 0.4392 0.3567 0.218 Uiso 1 1 calc R U
C44 C 0.8883(2) 0.3338(2) 0.4810(3) 0.0591(16) Uani 1 1 d . .
N4 N 0.89881(16) 0.31327(18) 0.3849(2) 0.0505(12) Uani 1 1 d . .
C53 C 0.9890(3) 0.3605(4) 0.3894(4) 0.102(3) Uani 1 1 d . .
H53 H 0.9558 0.3759 0.3810 0.122 Uiso 1 1 calc R U
C10 C 0.6348(3) 0.3460(3) -0.0773(3) 0.100(3) Uani 1 1 d . .
C28 C 0.9017(3) 0.4403(4) 0.2206(4) 0.141(4) Uani 1 1 d . .
H28A H 0.9173 0.4117 0.2170 0.212 Uiso 1 1 calc R U
H28B H 0.9221 0.4660 0.2187 0.212 Uiso 1 1 calc R U
H28C H 0.9023 0.4409 0.2628 0.212 Uiso 1 1 calc R U
C71 C 0.8272(2) 0.3029(2) 0.1961(3) 0.0527(15) Uani 1 1 d . .
C6 C 0.7305(3) 0.5249(3) 0.1365(3) 0.076(2) Uani 1 1 d . .
C11 C 0.6303(3) 0.3077(3) -0.0447(3) 0.083(2) Uani 1 1 d . .
H11 H 0.6114 0.2818 -0.0697 0.100 Uiso 1 1 calc R U
C8 C 0.6846(2) 0.3864(2) 0.0292(3) 0.0581(16) Uani 1 1 d . .
C41 C 0.8430(2) 0.3649(3) 0.5556(3) 0.081(2) Uani 1 1 d . .
H41 H 0.8283 0.3759 0.5809 0.097 Uiso 1 1 calc R U
C17 C 0.5832(3) 0.1772(4) 0.1576(3) 0.090(3) Uani 1 1 d . .
H17 H 0.5566 0.1788 0.1691 0.108 Uiso 1 1 calc R U
C7 C 0.7107(2) 0.4294(2) 0.0607(3) 0.0638(17) Uani 1 1 d . .
H7 H 0.7112 0.4521 0.0321 0.077 Uiso 1 1 calc R U
C43 C 0.9190(3) 0.3363(3) 0.5520(3) 0.083(2) Uani 1 1 d . .
H43 H 0.9550 0.3274 0.5745 0.099 Uiso 1 1 calc R U
C46 C 0.9157(2) 0.3150(2) 0.4477(3) 0.0570(16) Uani 1 1 d . .
H46 H 0.9498 0.3028 0.4760 0.068 Uiso 1 1 calc R U
C2 C 0.8138(3) 0.4871(3) 0.1613(3) 0.0715(19) Uani 1 1 d . .
C9 C 0.6615(3) 0.3845(3) -0.0414(3) 0.095(3) Uani 1 1 d . .
H9 H 0.6646 0.4101 -0.0641 0.114 Uiso 1 1 calc R U
C37 C 0.5835(4) 0.3839(6) 0.3780(7) 0.162(7) Uani 1 1 d . .
H37 H 0.5590 0.3649 0.3818 0.195 Uiso 1 1 calc R U
C12 C 0.6537(2) 0.3074(2) 0.0258(3) 0.0561(16) Uani 1 1 d . .
C22 C 0.6920(4) 0.1647(4) 0.0387(5) 0.139(4) Uani 1 1 d . .
H22A H 0.7226 0.1624 0.0328 0.208 Uiso 1 1 calc R U
H22B H 0.6695 0.1379 0.0195 0.208 Uiso 1 1 calc R U
H22C H 0.6719 0.1922 0.0165 0.208 Uiso 1 1 calc R U
C65 C 0.6308(2) 0.3966(3) 0.2045(3) 0.0632(17) Uani 1 1 d . .
C42 C 0.8962(3) 0.3517(3) 0.5879(3) 0.090(3) Uani 1 1 d . .
C57 C 0.8942(4) 0.1940(4) 0.4157(4) 0.135(4) Uani 1 1 d . .
H57A H 0.8646 0.1786 0.4155 0.202 Uiso 1 1 calc R U
H57B H 0.9216 0.1717 0.4238 0.202 Uiso 1 1 calc R U
H57C H 0.9087 0.2171 0.4507 0.202 Uiso 1 1 calc R U
C35 C 0.6088(4) 0.4600(5) 0.3588(5) 0.147(5) Uani 1 1 d . .
H35 H 0.6002 0.4913 0.3494 0.177 Uiso 1 1 calc R U
C39 C 0.7561(2) 0.3763(2) 0.4575(3) 0.0594(17) Uani 1 1 d . .
H39 H 0.7468 0.3874 0.4883 0.071 Uiso 1 1 calc R U
C29 C 0.8431(4) 0.4382(4) 0.0963(4) 0.128(4) Uani 1 1 d . .
H29A H 0.8067 0.4404 0.0596 0.191 Uiso 1 1 calc R U
H29B H 0.8643 0.4623 0.0921 0.191 Uiso 1 1 calc R U
H29C H 0.8577 0.4084 0.0952 0.191 Uiso 1 1 calc R U
C58 C 0.8453(3) 0.1827(3) 0.2908(4) 0.111(3) Uani 1 1 d . .
H58A H 0.8334 0.1983 0.2486 0.167 Uiso 1 1 calc R U
H58B H 0.8690 0.1577 0.2956 0.167 Uiso 1 1 calc R U
H58C H 0.8147 0.1705 0.2919 0.167 Uiso 1 1 calc R U
C21 C 0.7111(3) 0.1675(3) 0.1141(4) 0.098(3) Uani 1 1 d . .
H21 H 0.7325 0.1959 0.1314 0.117 Uiso 1 1 calc R U
C67 C 0.7212(2) 0.2463(2) 0.3042(3) 0.0591(16) Uani 1 1 d . .
C13 C 0.6815(2) 0.3473(2) 0.0634(2) 0.0502(14) Uani 1 1 d . .
C1 C 0.7603(3) 0.4855(2) 0.1417(3) 0.0586(16) Uani 1 1 d . .
C62 C 0.6411(4) 0.3143(5) 0.4004(5) 0.119(4) Uani 1 1 d . .
H62 H 0.6625 0.3043 0.3804 0.143 Uiso 1 1 calc R U
C33 C 0.6675(2) 0.3949(3) 0.3835(3) 0.073(2) Uani 1 1 d . .
C40 C 0.8109(2) 0.3620(2) 0.4854(2) 0.0553(15) Uani 1 1 d . .
C38 C 0.6312(3) 0.3648(5) 0.3875(4) 0.104(3) Uani 1 1 d . .
C59 C 0.6990(4) 0.4725(3) 0.3654(4) 0.105(3) Uani 1 1 d . .
H59 H 0.7203 0.4524 0.3535 0.126 Uiso 1 1 calc R U
C30 C 0.6720(4) 0.5236(3) 0.1131(5) 0.102(3) Uani 1 1 d . .
H30 H 0.6622 0.4912 0.1148 0.122 Uiso 1 1 calc R U
C48 C 0.9207(3) 0.2416(3) 0.3475(3) 0.077(2) Uani 1 1 d . .
C54 C 1.0302(4) 0.3642(4) 0.4652(5) 0.150(4) Uani 1 1 d . .
H54A H 1.0381 0.3964 0.4775 0.225 Uiso 1 1 calc R U
H54B H 1.0157 0.3503 0.4906 0.225 Uiso 1 1 calc R U
H54C H 1.0627 0.3484 0.4749 0.225 Uiso 1 1 calc R U
C27 C 0.8443(3) 0.4437(3) 0.1630(4) 0.089(2) Uani 1 1 d . .
H27 H 0.8248 0.4172 0.1671 0.107 Uiso 1 1 calc R U
C26 C 0.5663(3) 0.2690(4) 0.2034(4) 0.116(3) Uani 1 1 d . .
H26A H 0.5526 0.2996 0.2021 0.174 Uiso 1 1 calc R U
H26B H 0.5392 0.2464 0.1955 0.174 Uiso 1 1 calc R U
H26C H 0.5975 0.2636 0.2469 0.174 Uiso 1 1 calc R U
C20 C 0.6654(3) 0.1713(3) 0.1278(3) 0.074(2) Uani 1 1 d . .
C24 C 0.5813(3) 0.2646(3) 0.1487(3) 0.078(2) Uani 1 1 d . .
H24 H 0.6093 0.2878 0.1587 0.093 Uiso 1 1 calc R U
C34 C 0.6577(3) 0.4421(4) 0.3685(4) 0.101(3) Uani 1 1 d . .
C45 C 0.8337(2) 0.3466(2) 0.4470(2) 0.0518(15) Uani 1 1 d . .
O8 O 0.76863(18) 0.44555(15) 0.26347(19) 0.0696(12) Uani 1 1 d . .
C55 C 1.0115(4) 0.3877(5) 0.3498(6) 0.181(6) Uani 1 1 d . .
H55A H 1.0189 0.4193 0.3654 0.271 Uiso 1 1 calc R U
H55B H 1.0441 0.3732 0.3573 0.271 Uiso 1 1 calc R U
H55C H 0.9854 0.3873 0.3023 0.271 Uiso 1 1 calc R U
C47 C 0.9337(2) 0.2886(3) 0.3669(3) 0.0630(18) Uani 1 1 d . .
C16 C 0.6034(2) 0.2184(3) 0.1449(3) 0.0674(19) Uani 1 1 d . .
C15 C 0.6434(2) 0.2143(2) 0.1296(3) 0.0575(16) Uani 1 1 d . .
C56 C 0.8749(3) 0.2170(3) 0.3486(4) 0.086(2) Uani 1 1 d . .
H56 H 0.8489 0.2408 0.3435 0.103 Uiso 1 1 calc R U
C64 C 0.6738(5) 0.3028(5) 0.4762(5) 0.186(6) Uani 1 1 d . .
H64A H 0.6791 0.2698 0.4820 0.279 Uiso 1 1 calc R U
H64B H 0.7080 0.3181 0.4961 0.279 Uiso 1 1 calc R U
H64C H 0.6546 0.3132 0.4978 0.279 Uiso 1 1 calc R U
C60 C 0.6747(5) 0.5111(4) 0.3112(5) 0.176(5) Uani 1 1 d . .
H60A H 0.7032 0.5290 0.3121 0.264 Uiso 1 1 calc R U
H60B H 0.6533 0.4972 0.2674 0.264 Uiso 1 1 calc R U
H60C H 0.6525 0.5310 0.3204 0.264 Uiso 1 1 calc R U
Cl1 Cl 0.60623(15) 0.34553(12) -0.16423(9) 0.1812(17) Uani 1 1 d . .
C51 C 1.0077(3) 0.2858(5) 0.3496(4) 0.110(4) Uani 1 1 d . .
H51 H 1.0364 0.3002 0.3490 0.132 Uiso 1 1 calc R U
C49 C 0.9536(4) 0.2180(4) 0.3292(4) 0.108(3) Uani 1 1 d . .
H49 H 0.9462 0.1871 0.3155 0.130 Uiso 1 1 calc R U
C50 C 0.9960(4) 0.2393(5) 0.3311(4) 0.132(5) Uani 1 1 d . .
H50 H 1.0179 0.2226 0.3199 0.158 Uiso 1 1 calc R U
C72 C 0.8574(3) 0.2983(3) 0.1593(4) 0.107(3) Uani 1 1 d . .
H72A H 0.8862 0.3205 0.1768 0.161 Uiso 1 1 calc R U
H72B H 0.8719 0.2674 0.1654 0.161 Uiso 1 1 calc R U
H72C H 0.8334 0.3039 0.1120 0.161 Uiso 1 1 calc R U
C25 C 0.5316(3) 0.2778(3) 0.0793(4) 0.104(3) Uani 1 1 d . .
H25A H 0.5181 0.3076 0.0829 0.155 Uiso 1 1 calc R U
H25B H 0.5419 0.2793 0.0456 0.155 Uiso 1 1 calc R U
H25C H 0.5040 0.2548 0.0667 0.155 Uiso 1 1 calc R U
C70 C 0.8332(4) 0.4955(3) 0.3443(4) 0.122(3) Uani 1 1 d . .
H70A H 0.8035 0.5167 0.3225 0.183 Uiso 1 1 calc R U
H70B H 0.8440 0.4928 0.3913 0.183 Uiso 1 1 calc R U
H70C H 0.8627 0.5068 0.3403 0.183 Uiso 1 1 calc R U
C32 C 0.6571(5) 0.5522(5) 0.1566(6) 0.178(5) Uani 1 1 d . .
H32A H 0.6190 0.5500 0.1391 0.267 Uiso 1 1 calc R U
H32B H 0.6760 0.5406 0.2022 0.267 Uiso 1 1 calc R U
H32C H 0.6667 0.5841 0.1563 0.267 Uiso 1 1 calc R U
C31 C 0.6401(4) 0.5395(5) 0.0410(5) 0.181(6) Uani 1 1 d . .
H31A H 0.6024 0.5386 0.0263 0.271 Uiso 1 1 calc R U
H31B H 0.6502 0.5707 0.0376 0.271 Uiso 1 1 calc R U
H31C H 0.6471 0.5193 0.0130 0.271 Uiso 1 1 calc R U
C5 C 0.7572(4) 0.5666(3) 0.1565(4) 0.097(3) Uani 1 1 d . .
H5 H 0.7387 0.5933 0.1560 0.117 Uiso 1 1 calc R U
C3 C 0.8395(4) 0.5310(4) 0.1799(4) 0.104(3) Uani 1 1 d . .
H3 H 0.8758 0.5339 0.1939 0.125 Uiso 1 1 calc R U
C4 C 0.8101(5) 0.5692(3) 0.1769(5) 0.114(3) Uani 1 1 d . .
H4 H 0.8271 0.5979 0.1894 0.137 Uiso 1 1 calc R U

loop_
_atom_site_aniso_label
_atom_site_aniso_U_11
_atom_site_aniso_U_22
_atom_site_aniso_U_33
_atom_site_aniso_U_23
_atom_site_aniso_U_13
_atom_site_aniso_U_12
Cu2 0.0486(4) 0.0414(4) 0.0371(3) -0.0028(3) 0.0164(3) -0.0029(3)
Cu4 0.0400(3) 0.0553(5) 0.0364(3) -0.0024(3) 0.0189(3) -0.0010(3)
Cu1 0.0567(4) 0.0401(4) 0.0380(3) -0.0027(3) 0.0216(3) -0.0011(3)
Cu3 0.0409(3) 0.0604(5) 0.0380(3) -0.0047(3) 0.0200(3) -0.0023(3)
Cl2 0.1074(16) 0.285(4) 0.0365(9) -0.0222(14) 0.0096(10) 0.060(2)
O3 0.0428(19) 0.076(3) 0.0366(19) -0.0051(18) 0.0183(16) 0.0032(19)
C61 0.143(8) 0.131(10) 0.118(7) -0.055(7) 0.054(6) -0.004(7)
O2 0.071(2) 0.042(2) 0.0335(19) -0.0039(16) 0.0151(17) -0.0080(19)
O1 0.0411(18) 0.044(2) 0.0320(16) -0.0035(15) 0.0181(14) 0.0004(15)
O10 0.056(2) 0.081(3) 0.042(2) -0.004(2) 0.0294(18) -0.008(2)
O6 0.086(3) 0.053(3) 0.048(2) 0.006(2) 0.026(2) -0.001(2)
O5 0.047(2) 0.110(4) 0.052(2) 0.001(3) 0.0217(19) 0.008(2)
C66 0.053(4) 0.138(9) 0.104(6) 0.002(6) 0.026(4) 0.021(4)
C68 0.131(7) 0.074(6) 0.080(5) 0.030(4) 0.052(5) 0.005(5)
O9 0.061(3) 0.067(3) 0.093(3) -0.012(3) 0.032(2) -0.013(2)
O7 0.115(4) 0.059(3) 0.117(4) -0.001(3) 0.087(3) -0.009(3)
O11 0.083(3) 0.057(3) 0.100(3) -0.016(3) 0.064(3) -0.007(2)
O4 0.072(3) 0.090(4) 0.101(4) 0.027(3) 0.046(3) 0.024(3)
C69 0.074(4) 0.046(4) 0.057(4) -0.017(3) 0.034(3) -0.001(3)
N3 0.044(2) 0.076(4) 0.051(3) -0.007(2) 0.027(2) -0.004(2)
C63 0.198(12) 0.277(18) 0.191(11) -0.095(12) 0.148(10) -0.143(12)
N2 0.053(3) 0.042(3) 0.046(3) -0.005(2) 0.021(2) -0.004(2)
C52 0.043(3) 0.118(7) 0.063(4) 0.018(4) 0.028(3) 0.013(4)
N1 0.061(3) 0.038(3) 0.045(3) -0.005(2) 0.024(2) -0.005(2)
C19 0.112(7) 0.061(6) 0.081(5) 0.006(4) 0.014(5) -0.007(5)
C23 0.116(7) 0.081(7) 0.169(9) -0.026(7) 0.009(7) 0.019(6)
C14 0.062(3) 0.060(4) 0.045(3) -0.012(3) 0.025(3) -0.008(3)
C18 0.125(8) 0.084(8) 0.087(6) 0.018(5) 0.022(6) -0.037(7)
C36 0.076(7) 0.33(3) 0.148(11) -0.054(15) 0.062(8) 0.030(12)
C44 0.052(3) 0.077(5) 0.039(3) -0.004(3) 0.016(3) 0.003(3)
N4 0.041(2) 0.062(3) 0.047(3) -0.001(2) 0.021(2) 0.001(2)
C53 0.058(4) 0.134(9) 0.111(6) 0.039(6) 0.042(4) -0.005(5)
C10 0.136(7) 0.119(8) 0.039(3) -0.013(4) 0.041(4) -0.060(6)
C28 0.089(6) 0.202(13) 0.116(7) 0.011(8) 0.040(5) 0.012(7)
C71 0.044(3) 0.069(5) 0.050(3) 0.014(3) 0.028(3) 0.004(3)
C6 0.112(6) 0.048(5) 0.068(4) -0.005(3) 0.045(4) -0.004(4)
C11 0.101(5) 0.098(6) 0.043(3) -0.023(4) 0.031(3) -0.046(5)
C8 0.082(4) 0.054(4) 0.037(3) -0.006(3) 0.029(3) -0.019(3)
C41 0.068(4) 0.133(7) 0.038(3) -0.013(4) 0.023(3) 0.019(4)
C17 0.079(5) 0.103(7) 0.066(4) 0.003(5) 0.020(4) -0.037(5)
C7 0.082(4) 0.059(5) 0.052(3) 0.003(3) 0.035(3) -0.010(3)
C43 0.056(4) 0.130(7) 0.045(3) -0.001(4) 0.014(3) 0.016(4)
C46 0.046(3) 0.073(5) 0.046(3) -0.008(3) 0.019(3) 0.006(3)
C2 0.085(5) 0.071(5) 0.061(4) -0.006(4) 0.038(3) -0.023(4)
C9 0.127(6) 0.106(7) 0.043(3) -0.005(4) 0.036(4) -0.053(5)
C37 0.061(6) 0.30(2) 0.141(10) -0.073(13) 0.058(7) -0.017(9)
C12 0.065(3) 0.060(4) 0.044(3) -0.006(3) 0.027(3) -0.021(3)
C22 0.136(8) 0.179(12) 0.117(8) -0.020(7) 0.076(7) 0.030(7)
C65 0.051(3) 0.086(5) 0.052(4) -0.007(4) 0.026(3) 0.004(3)
C42 0.075(4) 0.145(8) 0.034(3) -0.012(4) 0.016(3) 0.025(5)
C57 0.159(9) 0.155(11) 0.097(7) -0.017(7) 0.070(6) -0.045(8)
C35 0.110(8) 0.205(14) 0.103(7) -0.041(8) 0.037(6) 0.072(8)
C39 0.052(3) 0.086(5) 0.048(3) -0.008(3) 0.032(3) 0.002(3)
C29 0.130(7) 0.136(10) 0.114(7) -0.017(6) 0.061(6) 0.031(7)
C58 0.132(7) 0.075(6) 0.093(6) -0.017(5) 0.032(5) -0.003(5)
C21 0.090(5) 0.063(6) 0.107(6) -0.025(5) 0.026(5) 0.008(4)
C67 0.058(3) 0.050(4) 0.049(3) 0.013(3) 0.011(3) -0.003(3)
C13 0.062(3) 0.048(4) 0.035(3) -0.006(3) 0.021(3) -0.006(3)
C1 0.080(4) 0.046(4) 0.047(3) -0.003(3) 0.030(3) -0.008(3)
C62 0.111(7) 0.172(11) 0.116(7) -0.030(8) 0.087(6) -0.050(8)
C33 0.046(3) 0.128(7) 0.049(3) -0.023(4) 0.026(3) 0.002(4)
C40 0.053(3) 0.072(5) 0.036(3) -0.008(3) 0.019(2) -0.001(3)
C38 0.063(5) 0.190(11) 0.072(5) -0.037(6) 0.044(4) -0.018(6)
C59 0.122(7) 0.087(7) 0.100(6) -0.024(5) 0.052(6) 0.018(6)
C30 0.119(7) 0.073(6) 0.121(7) 0.006(5) 0.066(6) 0.020(5)
C48 0.076(4) 0.093(6) 0.052(4) -0.005(4) 0.026(3) 0.033(4)
C54 0.128(8) 0.152(11) 0.113(7) 0.013(7) 0.021(6) -0.046(7)
C27 0.071(5) 0.102(7) 0.094(5) 0.004(5) 0.040(4) 0.003(4)
C26 0.082(5) 0.172(11) 0.103(6) -0.007(6) 0.054(5) -0.008(6)
C20 0.082(5) 0.049(5) 0.064(4) 0.002(3) 0.017(4) -0.006(4)
C24 0.065(4) 0.092(6) 0.079(5) -0.013(4) 0.039(4) -0.017(4)
C34 0.081(5) 0.132(9) 0.077(5) -0.029(5) 0.031(4) 0.032(6)
C45 0.052(3) 0.065(4) 0.034(3) -0.006(3) 0.018(2) 0.000(3)
O8 0.096(3) 0.046(3) 0.049(2) -0.010(2) 0.023(2) 0.001(2)
C55 0.106(7) 0.264(17) 0.181(11) 0.087(11) 0.079(7) -0.012(9)
C47 0.047(3) 0.095(6) 0.046(3) 0.007(3) 0.023(3) 0.019(3)
C16 0.056(4) 0.074(5) 0.050(3) 0.001(3) 0.011(3) -0.022(4)
C15 0.055(3) 0.051(4) 0.043(3) -0.003(3) 0.007(3) -0.011(3)
C56 0.095(5) 0.076(6) 0.088(5) -0.015(4) 0.046(4) 0.003(4)
C64 0.178(11) 0.248(17) 0.133(10) 0.025(10) 0.080(9) -0.063(11)
C60 0.228(13) 0.114(10) 0.122(8) 0.010(8) 0.042(9) -0.004(9)
Cl1 0.274(4) 0.200(3) 0.0443(10) -0.0307(14) 0.0624(16) -0.145(3)
C51 0.061(5) 0.196(12) 0.084(6) 0.011(7) 0.044(4) 0.022(6)
C49 0.097(6) 0.140(9) 0.073(5) -0.013(5) 0.032(5) 0.050(6)
C50 0.090(7) 0.246(16) 0.062(5) 0.012(7) 0.041(5) 0.079(9)
C72 0.129(7) 0.140(9) 0.100(6) -0.024(6) 0.092(5) -0.019(6)
C25 0.092(5) 0.112(8) 0.090(5) 0.014(5) 0.034(4) 0.010(5)
C70 0.129(7) 0.081(7) 0.104(6) -0.044(5) 0.021(5) -0.010(5)
C32 0.198(12) 0.184(14) 0.200(12) -0.013(10) 0.136(11) 0.028(10)
C31 0.119(8) 0.274(18) 0.128(9) 0.049(10) 0.048(7) 0.052(9)
C5 0.153(8) 0.049(5) 0.111(6) -0.010(5) 0.083(6) -0.004(6)
C3 0.105(6) 0.107(8) 0.089(6) -0.013(5) 0.041(5) -0.056(6)
C4 0.197(11) 0.055(6) 0.108(7) -0.020(5) 0.090(8) -0.034(7)

loop_
_atom_type_symbol
_atom_type_description
_atom_type_scat_dispersion_real
_atom_type_scat_dispersion_imag
_atom_type_scat_source
C C 0.0033 0.0016 'International Tables Vol C Tables 4.2.6.8 and 6.1.1.4'
H H 0.0000 0.0000 'International Tables Vol C Tables 4.2.6.8 and 6.1.1.4'
O O 0.0106 0.0060 'International Tables Vol C Tables 4.2.6.8 and 6.1.1.4'
Cl Cl 0.1484 0.1585 'International Tables Vol C Tables 4.2.6.8 and 6.1.1.4'
Cu Cu 0.3201 1.2651 'International Tables Vol C Tables 4.2.6.8 and 6.1.1.4'
N N 0.0061 0.0033 'International Tables Vol C Tables 4.2.6.8 and 6.1.1.4'

loop_
_geom_angle_atom_site_label_1
_geom_angle_atom_site_label_2
_geom_angle_atom_site_label_3
_geom_angle
O6 Cu2 O1 99.90(16)
O6 Cu2 O2 176.21(18)
O1 Cu2 O2 79.22(14)
O6 Cu2 N2 90.60(18)
O1 Cu2 N2 160.60(16)
O2 Cu2 N2 89.22(16)
O6 Cu2 O11 95.50(18)
O1 Cu2 O11 98.67(15)
O2 Cu2 O11 88.29(17)
N2 Cu2 O11 96.47(17)
O6 Cu2 Cu1 137.96(13)
O1 Cu2 Cu1 38.29(10)
O2 Cu2 Cu1 40.95(10)
N2 Cu2 Cu1 128.02(13)
O11 Cu2 Cu1 95.66(12)
O10 Cu4 O1 97.66(14)
O10 Cu4 O3 176.65(16)
O1 Cu4 O3 79.70(13)
O10 Cu4 N4 92.75(17)
O1 Cu4 N4 160.96(17)
O3 Cu4 N4 89.23(16)
O10 Cu4 O9 95.27(18)
O1 Cu4 O9 97.19(15)
O3 Cu4 O9 87.13(17)
N4 Cu4 O9 97.68(18)
O10 Cu4 Cu3 136.25(11)
O1 Cu4 Cu3 38.59(9)
O3 Cu4 Cu3 41.14(9)
N4 Cu4 Cu3 128.98(13)
O9 Cu4 Cu3 91.76(12)
O8 Cu1 O1 97.39(16)
O8 Cu1 O2 176.49(17)
O1 Cu1 O2 79.37(14)
O8 Cu1 N1 92.65(18)
O1 Cu1 N1 160.32(16)
O2 Cu1 N1 90.06(16)
O8 Cu1 O4 93.9(2)
O1 Cu1 O4 98.62(16)
O2 Cu1 O4 87.93(18)
N1 Cu1 O4 97.52(18)
O8 Cu1 Cu2 135.96(13)
O1 Cu1 Cu2 38.57(9)
O2 Cu1 Cu2 40.82(10)
N1 Cu1 Cu2 129.17(13)
O4 Cu1 Cu2 93.43(14)
O5 Cu3 O1 98.60(15)
O5 Cu3 O3 173.5(2)
O1 Cu3 O3 79.80(13)
O5 Cu3 N3 90.57(17)
O1 Cu3 N3 162.42(17)
O3 Cu3 N3 89.39(16)
O5 Cu3 O7 95.7(2)
O1 Cu3 O7 98.43(16)
O3 Cu3 O7 90.82(18)
N3 Cu3 O7 95.5(2)
O5 Cu3 Cu4 136.72(12)
O1 Cu3 Cu4 38.68(9)
O3 Cu3 Cu4 41.16(10)
N3 Cu3 Cu4 128.70(12)
O7 Cu3 Cu4 97.37(13)
C45 O3 Cu3 131.9(3)
C45 O3 Cu4 129.5(3)
Cu3 O3 Cu4 97.71(14)
C59 C61 H61A 109.5
C59 C61 H61B 109.5
H61A C61 H61B 109.5
C59 C61 H61C 109.5
H61A C61 H61C 109.5
H61B C61 H61C 109.5
C13 O2 Cu2 130.8(4)
C13 O2 Cu1 130.8(4)
Cu2 O2 Cu1 98.23(14)
Cu1 O1 Cu3 113.91(17)
Cu1 O1 Cu2 103.14(14)
Cu3 O1 Cu2 114.17(16)
Cu1 O1 Cu4 111.40(16)
Cu3 O1 Cu4 102.73(14)
Cu2 O1 Cu4 111.79(16)
C71 O10 Cu4 127.3(4)
C67 O6 Cu2 129.1(4)
C65 O5 Cu3 134.5(4)
C65 C66 H66A 109.5
C65 C66 H66B 109.5
H66A C66 H66B 109.5
C65 C66 H66C 109.5
H66A C66 H66C 109.5
H66B C66 H66C 109.5
C67 C68 H68A 109.5
C67 C68 H68B 109.5
H68A C68 H68B 109.5
C67 C68 H68C 109.5
H68A C68 H68C 109.5
H68B C68 H68C 109.5
C69 O9 Cu4 124.5(4)
C67 O7 Cu3 129.1(4)
C71 O11 Cu2 124.5(4)
C65 O4 Cu1 125.9(4)
O9 C69 O8 126.0(6)
O9 C69 C70 118.7(6)
O8 C69 C70 115.3(6)
C39 N3 C33 114.6(5)
C39 N3 Cu3 124.9(4)
C33 N3 Cu3 120.4(3)
C62 C63 H63A 109.5
C62 C63 H63B 109.5
H63A C63 H63B 109.5
C62 C63 H63C 109.5
H63A C63 H63C 109.5
H63B C63 H63C 109.5
C14 N2 C15 115.1(5)
C14 N2 Cu2 123.8(4)
C15 N2 Cu2 121.1(3)
C47 C52 C51 118.1(9)
C47 C52 C53 122.4(7)
C51 C52 C53 119.5(8)
C7 N1 C1 115.7(5)
C7 N1 Cu1 124.1(4)
C1 N1 Cu1 120.2(3)
C18 C19 C20 120.6(9)
C18 C19 H19 119.7
C20 C19 H19 119.7
C21 C23 H23A 109.5
C21 C23 H23B 109.5
H23A C23 H23B 109.5
C21 C23 H23C 109.5
H23A C23 H23C 109.5
H23B C23 H23C 109.5
N2 C14 C12 128.7(5)
N2 C14 H14 115.6
C12 C14 H14 115.6
C19 C18 C17 121.9(9)
C19 C18 H18 119.0
C17 C18 H18 119.0
C37 C36 C35 122.9(13)
C37 C36 H36 118.5
C35 C36 H36 118.5
C45 C44 C43 120.0(5)
C45 C44 C46 124.1(5)
C43 C44 C46 115.9(5)
C46 N4 C47 114.9(4)
C46 N4 Cu4 124.2(4)
C47 N4 Cu4 120.9(3)
C52 C53 C54 110.5(7)
C52 C53 C55 114.0(9)
C54 C53 C55 108.1(7)
C52 C53 H53 108.0
C54 C53 H53 108.0
C55 C53 H53 108.0
C9 C10 C11 120.3(6)
C9 C10 Cl1 119.7(6)
C11 C10 Cl1 120.0(6)
C27 C28 H28A 109.5
C27 C28 H28B 109.5
H28A C28 H28B 109.5
C27 C28 H28C 109.5
H28A C28 H28C 109.5
H28B C28 H28C 109.5
O11 C71 O10 124.8(5)
O11 C71 C72 119.3(6)
O10 C71 C72 115.8(6)
C5 C6 C1 118.0(8)
C5 C6 C30 118.7(8)
C1 C6 C30 123.2(7)
C10 C11 C12 120.7(6)
C10 C11 H11 119.7
C12 C11 H11 119.7
C13 C8 C9 119.3(6)
C13 C8 C7 125.1(5)
C9 C8 C7 115.6(6)
C42 C41 C40 120.8(6)
C42 C41 H41 119.6
C40 C41 H41 119.6
C18 C17 C16 119.5(9)
C18 C17 H17 120.2
C16 C17 H17 120.2
N1 C7 C8 127.9(6)
N1 C7 H7 116.0
C8 C7 H7 116.0
C42 C43 C44 120.2(6)
C42 C43 H43 119.9
C44 C43 H43 119.9
N4 C46 C44 127.9(5)
N4 C46 H46 116.0
C44 C46 H46 116.0
C1 C2 C3 117.3(8)
C1 C2 C27 121.4(6)
C3 C2 C27 121.3(7)
C10 C9 C8 121.2(7)
C10 C9 H9 119.4
C8 C9 H9 119.4
C36 C37 C38 121.2(16)
C36 C37 H37 119.4
C38 C37 H37 119.4
C11 C12 C13 119.3(6)
C11 C12 C14 116.6(6)
C13 C12 C14 123.9(5)
C21 C22 H22A 109.5
C21 C22 H22B 109.5
H22A C22 H22B 109.5
C21 C22 H22C 109.5
H22A C22 H22C 109.5
H22B C22 H22C 109.5
O4 C65 O5 125.9(6)
O4 C65 C66 118.8(7)
O5 C65 C66 115.1(6)
C43 C42 C41 120.8(6)
C43 C42 Cl2 119.4(5)
C41 C42 Cl2 119.8(5)
C56 C57 H57A 109.5
C56 C57 H57B 109.5
H57A C57 H57B 109.5
C56 C57 H57C 109.5
H57A C57 H57C 109.5
H57B C57 H57C 109.5
C34 C35 C36 117.7(13)
C34 C35 H35 121.2
C36 C35 H35 121.2
N3 C39 C40 128.3(5)
N3 C39 H39 115.9
C40 C39 H39 115.9
C27 C29 H29A 109.5
C27 C29 H29B 109.5
H29A C29 H29B 109.5
C27 C29 H29C 109.5
H29A C29 H29C 109.5
H29B C29 H29C 109.5
C56 C58 H58A 109.5
C56 C58 H58B 109.5
H58A C58 H58B 109.5
C56 C58 H58C 109.5
H58A C58 H58C 109.5
H58B C58 H58C 109.5
C20 C21 C22 112.8(7)
C20 C21 C23 114.1(8)
C22 C21 C23 108.2(8)
C20 C21 H21 107.1
C22 C21 H21 107.1
C23 C21 H21 107.1
O7 C67 O6 124.1(6)
O7 C67 C68 119.7(7)
O6 C67 C68 116.1(7)
O2 C13 C8 121.1(5)
O2 C13 C12 119.8(5)
C8 C13 C12 119.1(5)
C2 C1 C6 122.9(7)
C2 C1 N1 118.2(6)
C6 C1 N1 118.9(6)
C38 C62 C64 112.5(9)
C38 C62 C63 116.2(10)
C64 C62 C63 106.0(9)
C38 C62 H62 107.2
C64 C62 H62 107.2
C63 C62 H62 107.2
C34 C33 C38 123.8(8)
C34 C33 N3 118.4(7)
C38 C33 N3 117.8(8)
C41 C40 C45 119.4(5)
C41 C40 C39 115.8(5)
C45 C40 C39 124.7(5)
C37 C38 C33 117.3(12)
C37 C38 C62 119.6(11)
C33 C38 C62 123.2(8)
C34 C59 C61 111.5(8)
C34 C59 C60 114.1(9)
C61 C59 C60 109.7(8)
C34 C59 H59 107.0
C61 C59 H59 107.0
C60 C59 H59 107.0
C6 C30 C31 109.9(8)
C6 C30 C32 113.5(8)
C31 C30 C32 109.9(9)
C6 C30 H30 107.8
C31 C30 H30 107.8
C32 C30 H30 107.8
C49 C48 C47 116.7(8)
C49 C48 C56 120.7(8)
C47 C48 C56 122.6(6)
C53 C54 H54A 109.5
C53 C54 H54B 109.5
H54A C54 H54B 109.5
C53 C54 H54C 109.5
H54A C54 H54C 109.5
H54B C54 H54C 109.5
C28 C27 C2 116.2(8)
C28 C27 C29 109.3(7)
C2 C27 C29 110.1(7)
C28 C27 H27 107.0
C2 C27 H27 107.0
C29 C27 H27 107.0
C24 C26 H26A 109.5
C24 C26 H26B 109.5
H26A C26 H26B 109.5
C24 C26 H26C 109.5
H26A C26 H26C 109.5
H26B C26 H26C 109.5
C19 C20 C15 117.5(8)
C19 C20 C21 120.7(8)
C15 C20 C21 121.8(7)
C16 C24 C26 115.3(7)
C16 C24 C25 110.9(6)
C26 C24 C25 108.8(6)
C16 C24 H24 107.2
C26 C24 H24 107.2
C25 C24 H24 107.2
C33 C34 C35 117.0(11)
C33 C34 C59 120.8(7)
C35 C34 C59 122.2(11)
O3 C45 C44 120.7(5)
O3 C45 C40 120.5(5)
C44 C45 C40 118.8(5)
C69 O8 Cu1 129.3(4)
C53 C55 H55A 109.5
C53 C55 H55B 109.5
H55A C55 H55B 109.5
C53 C55 H55C 109.5
H55A C55 H55C 109.5
H55B C55 H55C 109.5
C52 C47 C48 123.3(7)
C52 C47 N4 120.2(7)
C48 C47 N4 116.5(6)
C15 C16 C17 118.0(8)
C15 C16 C24 121.8(6)
C17 C16 C24 120.1(7)
C16 C15 C20 122.3(7)
C16 C15 N2 118.7(6)
C20 C15 N2 119.0(6)
C57 C56 C48 110.6(6)
C57 C56 C58 111.2(7)
C48 C56 C58 113.6(7)
C57 C56 H56 107.0
C48 C56 H56 107.0
C58 C56 H56 107.0
C62 C64 H64A 109.5
C62 C64 H64B 109.5
H64A C64 H64B 109.5
C62 C64 H64C 109.5
H64A C64 H64C 109.5
H64B C64 H64C 109.5
C59 C60 H60A 109.5
C59 C60 H60B 109.5
H60A C60 H60B 109.5
C59 C60 H60C 109.5
H60A C60 H60C 109.5
H60B C60 H60C 109.5
C50 C51 C52 119.4(9)
C50 C51 H51 120.3
C52 C51 H51 120.3
C50 C49 C48 120.8(10)
C50 C49 H49 119.6
C48 C49 H49 119.6
C49 C50 C51 121.6(9)
C49 C50 H50 119.2
C51 C50 H50 119.2
C71 C72 H72A 109.5
C71 C72 H72B 109.5
H72A C72 H72B 109.5
C71 C72 H72C 109.5
H72A C72 H72C 109.5
H72B C72 H72C 109.5
C24 C25 H25A 109.5
C24 C25 H25B 109.5
H25A C25 H25B 109.5
C24 C25 H25C 109.5
H25A C25 H25C 109.5
H25B C25 H25C 109.5
C69 C70 H70A 109.5
C69 C70 H70B 109.5
H70A C70 H70B 109.5
C69 C70 H70C 109.5
H70A C70 H70C 109.5
H70B C70 H70C 109.5
C30 C32 H32A 109.5
C30 C32 H32B 109.5
H32A C32 H32B 109.5
C30 C32 H32C 109.5
H32A C32 H32C 109.5
H32B C32 H32C 109.5
C30 C31 H31A 109.5
C30 C31 H31B 109.5
H31A C31 H31B 109.5
C30 C31 H31C 109.5
H31A C31 H31C 109.5
H31B C31 H31C 109.5
C4 C5 C6 120.3(9)
C4 C5 H5 119.8
C6 C5 H5 119.8
C4 C3 C2 119.0(9)
C4 C3 H3 120.5
C2 C3 H3 120.5
C5 C4 C3 122.3(9)
C5 C4 H4 118.8
C3 C4 H4 118.8

loop_
_geom_bond_atom_site_label_1
_geom_bond_atom_site_label_2
_geom_bond_distance
Cu2 O6 1.917(4)
Cu2 O1 1.926(3)
Cu2 O2 1.986(4)
Cu2 N2 2.007(4)
Cu2 O11 2.214(4)
Cu2 Cu1 3.0076(10)
Cu4 O10 1.913(4)
Cu4 O1 1.927(3)
Cu4 O3 1.997(3)
Cu4 N4 2.012(4)
Cu4 O9 2.281(5)
Cu4 Cu3 3.0077(9)
Cu1 O8 1.908(4)
Cu1 O1 1.914(3)
Cu1 O2 1.992(3)
Cu1 N1 2.014(4)
Cu1 O4 2.235(5)
Cu3 O5 1.919(4)
Cu3 O1 1.923(3)
Cu3 O3 1.997(3)
Cu3 N3 2.015(4)
Cu3 O7 2.174(5)
Cl2 C42 1.746(6)
O3 C45 1.298(6)
C61 C59 1.536(10)
C61 H61A 0.9600
C61 H61B 0.9600
C61 H61C 0.9600
O2 C13 1.296(6)
O10 C71 1.279(7)
O6 C67 1.269(7)
O5 C65 1.245(7)
C66 C65 1.526(8)
C66 H66A 0.9600
C66 H66B 0.9600
C66 H66C 0.9600
C68 C67 1.494(9)
C68 H68A 0.9600
C68 H68B 0.9600
C68 H68C 0.9600
O9 C69 1.240(7)
O7 C67 1.238(8)
O11 C71 1.232(7)
O4 C65 1.231(7)
C69 O8 1.245(7)
C69 C70 1.518(9)
N3 C39 1.281(6)
N3 C33 1.454(7)
C63 C62 1.557(12)
C63 H63A 0.9600
C63 H63B 0.9600
C63 H63C 0.9600
N2 C14 1.274(6)
N2 C15 1.452(7)
C52 C47 1.358(9)
C52 C51 1.395(11)
C52 C53 1.495(11)
N1 C7 1.283(7)
N1 C1 1.461(7)
C19 C18 1.353(13)
C19 C20 1.391(11)
C19 H19 0.9300
C23 C21 1.547(11)
C23 H23A 0.9600
C23 H23B 0.9600
C23 H23C 0.9600
C14 C12 1.430(8)
C14 H14 0.9300
C18 C17 1.366(13)
C18 H18 0.9300
C36 C37 1.31(2)
C36 C35 1.44(2)
C36 H36 0.9300
C44 C45 1.404(7)
C44 C43 1.408(8)
C44 C46 1.452(8)
N4 C46 1.267(6)
N4 C47 1.452(7)
C53 C54 1.534(11)
C53 C55 1.568(11)
C53 H53 0.9800
C10 C9 1.362(10)
C10 C11 1.374(10)
C10 Cl1 1.730(6)
C28 C27 1.509(10)
C28 H28A 0.9600
C28 H28B 0.9600
C28 H28C 0.9600
C71 C72 1.492(8)
C6 C5 1.373(10)
C6 C1 1.388(9)
C6 C30 1.489(11)
C11 C12 1.401(8)
C11 H11 0.9300
C8 C13 1.398(8)
C8 C9 1.407(8)
C8 C7 1.439(8)
C41 C42 1.376(9)
C41 C40 1.395(7)
C41 H41 0.9300
C17 C16 1.412(10)
C17 H17 0.9300
C7 H7 0.9300
C43 C42 1.361(9)
C43 H43 0.9300
C46 H46 0.9300
C2 C1 1.372(9)
C2 C3 1.415(10)
C2 C27 1.517(10)
C9 H9 0.9300
C37 C38 1.390(13)
C37 H37 0.9300
C12 C13 1.418(8)
C22 C21 1.527(11)
C22 H22A 0.9600
C22 H22B 0.9600
C22 H22C 0.9600
C57 C56 1.499(11)
C57 H57A 0.9600
C57 H57B 0.9600
C57 H57C 0.9600
C35 C34 1.409(11)
C35 H35 0.9300
C39 C40 1.430(7)
C39 H39 0.9300
C29 C27 1.522(10)
C29 H29A 0.9600
C29 H29B 0.9600
C29 H29C 0.9600
C58 C56 1.520(10)
C58 H58A 0.9600
C58 H58B 0.9600
C58 H58C 0.9600
C21 C20 1.506(11)
C21 H21 0.9800
C62 C38 1.482(13)
C62 C64 1.535(13)
C62 H62 0.9800
C33 C34 1.395(12)
C33 C38 1.397(12)
C40 C45 1.413(7)
C59 C34 1.507(13)
C59 C60 1.544(12)
C59 H59 0.9800
C30 C31 1.499(12)
C30 C32 1.516(12)
C30 H30 0.9800
C48 C49 1.393(10)
C48 C47 1.412(10)
C48 C56 1.509(10)
C54 H54A 0.9600
C54 H54B 0.9600
C54 H54C 0.9600
C27 H27 0.9800
C26 C24 1.526(10)
C26 H26A 0.9600
C26 H26B 0.9600
C26 H26C 0.9600
C20 C15 1.402(9)
C24 C16 1.496(10)
C24 C25 1.556(9)
C24 H24 0.9800
C55 H55A 0.9600
C55 H55B 0.9600
C55 H55C 0.9600
C16 C15 1.371(9)
C56 H56 0.9800
C64 H64A 0.9600
C64 H64B 0.9600
C64 H64C 0.9600
C60 H60A 0.9600
C60 H60B 0.9600
C60 H60C 0.9600
C51 C50 1.392(14)
C51 H51 0.9300
C49 C50 1.349(14)
C49 H49 0.9300
C50 H50 0.9300
C72 H72A 0.9600
C72 H72B 0.9600
C72 H72C 0.9600
C25 H25A 0.9600
C25 H25B 0.9600
C25 H25C 0.9600
C70 H70A 0.9600
C70 H70B 0.9600
C70 H70C 0.9600
C32 H32A 0.9600
C32 H32B 0.9600
C32 H32C 0.9600
C31 H31A 0.9600
C31 H31B 0.9600
C31 H31C 0.9600
C5 C4 1.352(12)
C5 H5 0.9300
C3 C4 1.367(12)
C3 H3 0.9300
C4 H4 0.9300

loop_
_platon_squeeze_void_nr
_platon_squeeze_void_average_x
_platon_squeeze_void_average_y
_platon_squeeze_void_average_z
_platon_squeeze_void_volume
_platon_squeeze_void_count_electrons
_platon_squeeze_void_content
1 0.000 0.000 -0.003 823 82 ' '
2 0.000 0.161 0.750 15 1 ' '
3 0.000 0.500 0.590 735 63 ' '
4 0.000 0.839 0.250 15 1 ' '
5 0.250 0.250 0.500 38 2 ' '
6 0.250 0.750 1.000 38 2 ' '
7 0.500 0.000 0.585 735 63 ' '
8 0.500 0.500 0.802 823 82 ' '
9 0.500 0.339 0.250 15 1 ' '
10 0.500 0.661 0.750 15 1 ' '
11 0.750 0.250 1.000 38 2 ' '
12 0.750 0.750 0.500 38 2 ' '
